data_7117573
loop_
_publ_author_name
'Mart\'i-Rujas, Javier'
'Bonafede, Simone'
'Tushi, Dorearta'
'Cametti, Massimo'

_publ_section_title
;
 Multiple single-crystal-to-single-crystal guest exchange in a dynamic 1D
 coordination polymer.
;
_journal_issue 62
_journal_name_full 'Chemical communications (Cambridge, England)'
_journal_page_first 12357
_journal_page_last 12360
_journal_paper_doi 10.1039/c5cc02372f
_journal_volume 51
_journal_year 2015
_chemical_formula_sum 'C62 H60 Cl8 N8 Zn2'
_chemical_formula_weight 1331.52
_chemical_name_systematic
;
 ?
;
_space_group_crystal_system orthorhombic
_space_group_IT_number 52
_space_group_name_Hall '-P 2a 2bc'
_space_group_name_H-M_alt 'P n n a'
_symmetry_space_group_name_Hall '-P 2a 2bc'
_symmetry_space_group_name_H-M 'P n n a'
_atom_sites_solution_hydrogens geom
_audit_creation_method SHELXL-2014
_audit_update_record
;
2015-05-28 deposited with the CCDC.
2015-06-11 downloaded from the CCDC.
;
_cell_angle_alpha 90
_cell_angle_beta 90
_cell_angle_gamma 90
_cell_formula_units_Z 2
_cell_length_a 14.6639(9)
_cell_length_b 22.7525(14)
_cell_length_c 9.8535(6)
_cell_measurement_reflns_used 5142
_cell_measurement_temperature 100(2)
_cell_measurement_theta_max 129.499
_cell_measurement_theta_min 9.527
_cell_volume 3287.5(3)
_computing_cell_refinement 'Bruker APEX2 Software Suite'
_computing_data_collection 'Bruker APEX2 Software Suite'
_computing_data_reduction 'Bruker APEX2 Software Suite'
_computing_molecular_graphics 'Bruker APEX2 Software Suite'
_computing_publication_material 'Bruker APEX2 Software Suite'
_computing_structure_refinement 'SHELXL-2014 (Sheldrick, 2014)'
_computing_structure_solution 'SHELXL-1997 (Sheldrick, 1990'
_diffrn_ambient_temperature 100(2)
_diffrn_measured_fraction_theta_full 0.956
_diffrn_measured_fraction_theta_max 0.992
_diffrn_measurement_device_type CCD
_diffrn_measurement_method 'Omega and phi scans'
_diffrn_radiation_type CuK\a
_diffrn_radiation_wavelength 1.54178
_diffrn_reflns_av_R_equivalents 0.1711
_diffrn_reflns_av_unetI/netI 0.0701
_diffrn_reflns_laue_measured_fraction_full 0.956
_diffrn_reflns_laue_measured_fraction_max 0.992
_diffrn_reflns_limit_h_max 17
_diffrn_reflns_limit_h_min -15
_diffrn_reflns_limit_k_max 26
_diffrn_reflns_limit_k_min -24
_diffrn_reflns_limit_l_max 11
_diffrn_reflns_limit_l_min -11
_diffrn_reflns_number 32887
_diffrn_reflns_point_group_measured_fraction_full 0.956
_diffrn_reflns_point_group_measured_fraction_max 0.992
_diffrn_reflns_theta_full 67.679
_diffrn_reflns_theta_max 65.999
_diffrn_reflns_theta_min 4.891
_diffrn_source 'Microphocus source Incoatec'
_exptl_absorpt_coefficient_mu 4.228
_exptl_absorpt_correction_T_max 0.7527
_exptl_absorpt_correction_T_min 0.5018
_exptl_absorpt_correction_type empirical
_exptl_absorpt_process_details SADABS
_exptl_crystal_colour colorless
_exptl_crystal_density_diffrn 1.345
_exptl_crystal_description prism
_exptl_crystal_F_000 1368
_exptl_crystal_size_max 0.300
_exptl_crystal_size_mid 0.100
_exptl_crystal_size_min 0.060
_refine_diff_density_max 0.840
_refine_diff_density_min -1.449
_refine_diff_density_rms 0.154
_refine_ls_extinction_method none
_refine_ls_goodness_of_fit_ref 0.970
_refine_ls_hydrogen_treatment constr
_refine_ls_matrix_type full
_refine_ls_number_parameters 240
_refine_ls_number_reflns 2848
_refine_ls_number_restraints 144
_refine_ls_restrained_S_all 0.990
_refine_ls_R_factor_all 0.0722
_refine_ls_R_factor_gt 0.0696
_refine_ls_shift/su_max 1.446
_refine_ls_shift/su_mean 0.036
_refine_ls_structure_factor_coef Fsqd
_refine_ls_weighting_details 'w=1/[\s^2^(Fo^2^)+(0.1179P)^2^+10.2727P] where P=(Fo^2^+2Fc^2^)/3'
_refine_ls_weighting_scheme calc
_refine_ls_wR_factor_gt 0.1842
_refine_ls_wR_factor_ref 0.1885
_reflns_Friedel_coverage 0.000
_reflns_number_gt 2672
_reflns_number_total 2848
_reflns_threshold_expression 'I > 2\s(I)'
_cod_data_source_file c5cc02372f2.cif
_cod_data_source_block 1_DCM
_cod_database_code 7117573
_shelx_space_group_comment
;
The symmetry employed for this shelxl refinement is uniquely defined
by the following loop, which should always be used as a source of
symmetry information in preference to the above space-group names.
They are only intended as comments.
;
_shelx_estimated_absorpt_t_min 0.364
_shelx_estimated_absorpt_t_max 0.786
_shelxl_version_number 2014-3

loop_
_space_group_symop_operation_xyz
'x, y, z'
'-x+1/2, -y, z'
'-x+1/2, y+1/2, -z+1/2'
'x, -y+1/2, -z+1/2'
'-x, -y, -z'
'x-1/2, y, -z'
'x-1/2, -y-1/2, z-1/2'
'-x, y-1/2, z-1/2'

loop_
_atom_site_label
_atom_site_type_symbol
_atom_site_fract_x
_atom_site_fract_y
_atom_site_fract_z
_atom_site_U_iso_or_equiv
_atom_site_adp_type
_atom_site_occupancy
_atom_site_site_symmetry_order
_atom_site_calc_flag
_atom_site_refinement_flags_posn
_atom_site_refinement_flags_adp
_atom_site_refinement_flags_occupancy
_atom_site_disorder_assembly
_atom_site_disorder_group
Zn1 Zn 0.67693(4) 0.2500 1.2500 0.0217(3) Uani 1 2 d S T P . .
Cl2 Cl 0.60187(6) 0.17067(4) 1.18161(9) 0.0312(3) Uani 1 1 d . . . . .
N1 N 0.76892(18) 0.27566(13) 1.1038(3) 0.0217(6) Uani 1 1 d . . . . .
C3 C 0.9020(2) 0.31083(17) 0.9218(4) 0.0244(8) Uani 1 1 d . . . . .
H3 H 0.9474 0.3225 0.8585 0.029 Uiso 1 1 calc R U . . .
C5 C 0.7865(2) 0.33306(15) 1.0838(4) 0.0211(7) Uani 1 1 d . . . . .
H5 H 0.7524 0.3612 1.1337 0.025 Uiso 1 1 calc R U . . .
C1 C 0.8174(2) 0.23567(16) 1.0344(4) 0.0237(7) Uani 1 1 d . . . . .
H1 H 0.8052 0.1951 1.0480 0.028 Uiso 1 1 calc R U . . .
C4 C 0.8529(2) 0.35316(15) 0.9929(3) 0.0212(7) Uani 1 1 d . . . . .
C2 C 0.8848(3) 0.25200(16) 0.9434(4) 0.0254(8) Uani 1 1 d . . . . .
H2 H 0.9188 0.2229 0.8962 0.030 Uiso 1 1 calc R U . . .
C12 C 0.9021(2) 0.60247(16) 0.9308(4) 0.0240(8) Uani 1 1 d . . . . .
H12 H 0.9043 0.6255 1.0112 0.029 Uiso 1 1 calc R U . . .
C9 C 0.8919(2) 0.53814(16) 0.9447(4) 0.0245(8) Uani 1 1 d . . . . .
C8 C 0.8922(3) 0.5013(2) 0.8335(4) 0.0415(11) Uani 1 1 d . . . . .
H8 H 0.9002 0.5175 0.7454 0.050 Uiso 1 1 calc R U . . .
C6 C 0.8676(2) 0.41701(16) 0.9765(4) 0.0227(7) Uani 1 1 d . . . . .
C10 C 0.8795(3) 0.51442(16) 1.0725(4) 0.0278(8) Uani 1 1 d . . . . .
H10 H 0.8797 0.5394 1.1498 0.033 Uiso 1 1 calc R U . . .
C11 C 0.8668(3) 0.45418(16) 1.0887(4) 0.0269(8) Uani 1 1 d . . . . .
H11 H 0.8575 0.4384 1.1769 0.032 Uiso 1 1 calc R U . . .
C7 C 0.8809(3) 0.44121(19) 0.8484(4) 0.0381(10) Uani 1 1 d . . . . .
H7 H 0.8824 0.4164 0.7708 0.046 Uiso 1 1 calc R U . . .
N2 N 0.9082(2) 0.62862(14) 0.8182(3) 0.0272(7) Uani 1 1 d . . . . .
C15 C 0.8258(2) 0.71635(19) 0.7508(4) 0.0287(9) Uani 1 1 d . . . . .
H15A H 0.7705 0.7020 0.7981 0.034 Uiso 1 1 calc R U . . .
H15B H 0.8241 0.7014 0.6564 0.034 Uiso 1 1 calc R U . . .
C16 C 0.9950(2) 0.71639(16) 0.7493(3) 0.0235(8) Uani 1 1 d . . . . .
H16A H 0.9955 0.7022 0.6543 0.028 Uiso 1 1 calc R U . . .
H16B H 1.0506 0.7016 0.7948 0.028 Uiso 1 1 calc R U . . .
C14 C 0.9105(2) 0.69285(16) 0.8222(4) 0.0239(8) Uani 1 1 d . . . . .
H14 H 0.9108 0.7064 0.9188 0.029 Uiso 1 1 calc R U . . .
Cl2S Cl 0.9171(5) 0.0738(3) 0.0208(5) 0.0474(14) Uani 0.2031(16) 1 d D U P A 1
Cl1S Cl 0.7139(15) 0.0537(10) 0.038(3) 0.170(9) Uani 0.2031(16) 1 d D U P A 1
C1S C 0.8276(13) 0.0232(11) 0.036(3) 0.081(5) Uani 0.2031(16) 1 d D U P A 1
H1SA H 0.8365 0.0007 0.1209 0.097 Uiso 0.2031(16) 1 calc R U P A 1
H1SB H 0.8318 -0.0050 -0.0403 0.097 Uiso 0.2031(16) 1 calc R U P A 1
Cl2T Cl 0.8490(14) 0.0797(6) 0.0257(9) 0.124(6) Uani 0.1839(15) 1 d D U P B 2
Cl1T Cl 1.0125(15) 0.0245(9) -0.0183(14) 0.175(8) Uani 0.1839(15) 1 d D U P B 2
C1T C 0.895(2) 0.0099(11) 0.035(3) 0.081(5) Uani 0.1839(15) 1 d D U P B 2
H1TA H 0.8635 -0.0176 -0.0270 0.097 Uiso 0.1839(15) 1 calc R U P B 2
H1TB H 0.8922 -0.0058 0.1290 0.097 Uiso 0.1839(15) 1 calc R U P B 2
Cl2Q Cl 0.8348(7) -0.0374(4) 0.0499(9) 0.032(2) Uani 0.1130(15) 1 d D U P C 3
Cl1Q Cl 0.7276(6) 0.0726(4) 0.0642(9) 0.0239(18) Uani 0.1130(15) 1 d D U P C 3
C1Q C 0.822(3) 0.0334(15) -0.012(4) 0.081(5) Uani 0.1130(15) 1 d D U P C 3
H1Q1 H 0.8119 0.0315 -0.1113 0.097 Uiso 0.1130(15) 1 calc R U P C 3
H1Q2 H 0.8785 0.0556 0.0044 0.097 Uiso 0.1130(15) 1 calc R U P C 3

loop_
_atom_site_aniso_label
_atom_site_aniso_U_11
_atom_site_aniso_U_22
_atom_site_aniso_U_33
_atom_site_aniso_U_23
_atom_site_aniso_U_13
_atom_site_aniso_U_12
Zn1 0.0138(4) 0.0271(4) 0.0240(4) 0.0064(2) 0.000 0.000
Cl2 0.0242(5) 0.0354(5) 0.0339(6) 0.0029(4) -0.0029(3) -0.0074(3)
N1 0.0156(13) 0.0264(15) 0.0232(14) 0.0047(12) -0.0027(11) -0.0011(11)
C3 0.0201(17) 0.0323(19) 0.0209(17) 0.0023(15) 0.0014(13) -0.0026(14)
C5 0.0156(16) 0.0252(17) 0.0224(17) 0.0035(13) -0.0024(13) 0.0020(13)
C1 0.0231(17) 0.0254(17) 0.0228(18) 0.0015(15) -0.0027(14) 0.0003(13)
C4 0.0166(16) 0.0268(17) 0.0201(16) 0.0038(14) -0.0020(13) -0.0029(13)
C2 0.0224(18) 0.0307(19) 0.0231(18) -0.0026(14) 0.0021(15) 0.0021(14)
C12 0.0167(16) 0.0284(18) 0.0270(18) 0.0042(15) 0.0004(13) 0.0012(13)
C9 0.0174(16) 0.0286(18) 0.0275(18) 0.0048(15) 0.0013(13) 0.0008(13)
C8 0.063(3) 0.035(2) 0.027(2) 0.0101(18) 0.0030(19) -0.012(2)
C6 0.0166(16) 0.0275(17) 0.0240(17) 0.0057(14) 0.0006(13) -0.0006(13)
C10 0.0262(18) 0.0256(18) 0.032(2) 0.0018(15) 0.0037(15) 0.0022(14)
C11 0.0278(19) 0.0258(18) 0.0271(18) 0.0079(15) 0.0057(15) 0.0016(14)
C7 0.058(3) 0.031(2) 0.0247(19) 0.0005(16) 0.0027(19) -0.0109(19)
N2 0.0227(15) 0.0291(17) 0.0297(17) 0.0060(13) 0.0010(12) 0.0002(12)
C15 0.0167(19) 0.033(2) 0.036(2) 0.0104(15) 0.0007(14) -0.0015(15)
C16 0.0170(17) 0.029(2) 0.0246(18) 0.0073(13) 0.0006(12) 0.0010(15)
C14 0.0222(17) 0.0257(18) 0.0239(18) 0.0069(14) 0.0005(14) 0.0000(14)
Cl2S 0.073(4) 0.046(3) 0.023(2) -0.002(2) -0.002(3) -0.006(3)
Cl1S 0.212(18) 0.159(16) 0.139(15) -0.020(12) -0.011(14) 0.070(14)
C1S 0.122(11) 0.104(10) 0.016(7) -0.021(8) -0.002(9) 0.029(9)
Cl2T 0.229(16) 0.111(8) 0.031(4) -0.009(4) -0.018(7) 0.108(10)
Cl1T 0.239(19) 0.206(18) 0.081(9) 0.043(10) -0.086(11) 0.011(17)
C1T 0.122(11) 0.104(10) 0.016(7) -0.021(8) -0.002(9) 0.029(9)
Cl2Q 0.051(5) 0.029(4) 0.018(4) 0.002(3) 0.006(4) 0.013(4)
Cl1Q 0.026(4) 0.024(4) 0.022(4) -0.005(3) 0.012(3) 0.007(3)
C1Q 0.122(11) 0.104(10) 0.016(7) -0.021(8) -0.002(9) 0.029(9)

loop_
_atom_type_symbol
_atom_type_description
_atom_type_scat_dispersion_real
_atom_type_scat_dispersion_imag
_atom_type_scat_source
C C 0.0181 0.0091 'International Tables Vol C Tables 4.2.6.8 and 6.1.1.4'
H H 0.0000 0.0000 'International Tables Vol C Tables 4.2.6.8 and 6.1.1.4'
N N 0.0311 0.0180 'International Tables Vol C Tables 4.2.6.8 and 6.1.1.4'
Cl Cl 0.3639 0.7018 'International Tables Vol C Tables 4.2.6.8 and 6.1.1.4'
Zn Zn -1.5491 0.6778 'International Tables Vol C Tables 4.2.6.8 and 6.1.1.4'

loop_
_geom_angle_atom_site_label_1
_geom_angle_atom_site_label_2
_geom_angle_atom_site_label_3
_geom_angle
_geom_angle_site_symmetry_1
_geom_angle_site_symmetry_3
N1 Zn1 N1 98.08(15) 4_557 .
N1 Zn1 Cl2 107.88(9) 4_557 .
N1 Zn1 Cl2 110.09(9) . .
N1 Zn1 Cl2 110.08(9) 4_557 4_557
N1 Zn1 Cl2 107.88(9) . 4_557
Cl2 Zn1 Cl2 120.52(6) . 4_557
C5 N1 C1 118.8(3) . .
C5 N1 Zn1 120.2(2) . .
C1 N1 Zn1 120.8(2) . .
C2 C3 C4 119.9(3) . .
N1 C5 C4 123.0(3) . .
N1 C1 C2 121.8(3) . .
C3 C4 C5 117.1(3) . .
C3 C4 C6 123.4(3) . .
C5 C4 C6 119.5(3) . .
C1 C2 C3 119.4(3) . .
N2 C12 C9 123.7(3) . .
C8 C9 C10 119.2(4) . .
C8 C9 C12 121.8(3) . .
C10 C9 C12 119.0(3) . .
C7 C8 C9 121.0(4) . .
C11 C6 C7 118.8(3) . .
C11 C6 C4 120.6(3) . .
C7 C6 C4 120.6(3) . .
C9 C10 C11 120.4(4) . .
C6 C11 C10 120.4(3) . .
C8 C7 C6 120.2(4) . .
C12 N2 C14 116.7(3) . .
C14 C15 C15 110.8(3) . 4_566
C14 C16 C16 110.2(3) . 4_566
N2 C14 C15 108.6(3) . .
N2 C14 C16 110.8(3) . .
C15 C14 C16 108.7(3) . .
C1S Cl1S C1S 86.6(13) . 2_655
Cl2S C1S Cl1S 116.1(17) . .
Cl1T Cl1T C1T 80.7(18) 5_755 5_755
Cl1T Cl1T C1T 58.0(19) 5_755 .
C1T Cl1T C1T 138.7(16) 5_755 .
Cl2T C1T Cl1T 100.5(16) . .
Cl1Q Cl2Q C1Q 124.4(19) 2_655 .
Cl2Q Cl1Q C1Q 101.5(19) 2_655 .
Cl2Q C1Q Cl1Q 113.5(18) . .

loop_
_geom_bond_atom_site_label_1
_geom_bond_atom_site_label_2
_geom_bond_distance
_geom_bond_site_symmetry_2
Zn1 N1 2.058(3) 4_557
Zn1 N1 2.058(3) .
Zn1 Cl2 2.2188(9) .
Zn1 Cl2 2.2189(9) 4_557
N1 C5 1.346(5) .
N1 C1 1.343(5) .
C3 C2 1.379(5) .
C3 C4 1.392(5) .
C5 C4 1.400(5) .
C1 C2 1.384(5) .
C4 C6 1.477(5) .
C12 N2 1.262(5) .
C12 C9 1.478(5) .
C9 C8 1.379(6) .
C9 C10 1.382(6) .
C8 C7 1.386(6) .
C6 C11 1.392(5) .
C6 C7 1.391(6) .
C10 C11 1.392(5) .
N2 C14 1.462(5) .
C15 C14 1.525(5) .
C15 C15 1.531(9) 4_566
C16 C14 1.530(5) .
C16 C16 1.530(7) 4_566
Cl2S C1S 1.753(17) .
Cl1S C1S 1.805(16) .
Cl1S C1S 1.85(3) 2_655
Cl2T C1T 1.73(2) .
Cl1T Cl1T 1.23(4) 5_755
Cl1T C1T 1.58(4) 5_755
Cl1T C1T 1.84(2) .
Cl2Q Cl1Q 1.225(16) 2_655
Cl2Q C1Q 1.73(2) .
Cl1Q Cl2Q 1.225(16) 2_655
Cl1Q C1Q 1.81(2) .
